data_4121178
loop_
_publ_author_name
'Michael Benz'
'Bernhard Spingler'
'Roger Alberto'
'Henrik Braband'

_publ_section_title
;
 Toward Organometallic 99mTc Imaging Agents: Synthesis of Water-Stable
 99Tc-NHC Complexes
;
_journal_name_full 'Journal of the American Chemical Society'
_journal_page_first 17566
_journal_page_last 17572
_journal_paper_doi 10.1021/ja409499u
_journal_volume 135
_journal_year 2013
_chemical_formula_moiety C18H26F6N8O3PTc
_chemical_formula_sum 'C18 H26 F6 N8 O3 P Tc'
_chemical_formula_weight 645.44
_chemical_name_common '[TcO2(L2)2](PF6)xH2O'
_chemical_name_systematic
; 
 ? 
;
_space_group_IT_number 13
_symmetry_cell_setting monoclinic
_symmetry_space_group_name_Hall '-P 2yc'
_symmetry_space_group_name_H-M 'P 1 2/c 1'
_atom_sites_solution_hydrogens geom
_atom_sites_solution_primary direct
_atom_sites_solution_secondary difmap
_audit_creation_method SHELXL-97
_cell_angle_alpha 90.00
_cell_angle_beta 90.694(8)
_cell_angle_gamma 90.00
_cell_formula_units_Z 2
_cell_length_a 9.7640(10)
_cell_length_b 8.2135(6)
_cell_length_c 15.6688(15)
_cell_measurement_reflns_used 9164
_cell_measurement_temperature 183(2)
_cell_measurement_theta_max 29.42
_cell_measurement_theta_min 2.475
_cell_volume 1256.5(2)
_computing_cell_refinement 'IPDS (Stoe, 1999)'
_computing_data_collection 'IPDS (Stoe, 1999)'
_computing_data_reduction 'X-Red (Stoe, 1999)'
_computing_molecular_graphics 'ORTEP-3 (Farrugia, 1997)'
_computing_publication_material 'SHELXL-97 (Sheldrick, 2008)'
_computing_structure_refinement 'SHELXL-97 (Sheldrick, 1997)'
_computing_structure_solution 'SIR-97 (Altomare, 1999)'
_diffrn_ambient_temperature 183(2)
_diffrn_measured_fraction_theta_full 0.963
_diffrn_measured_fraction_theta_max 0.963
_diffrn_measurement_device_type 'Stoe IPDS'
_diffrn_measurement_method '/f oscillation scan'
_diffrn_radiation_monochromator graphite
_diffrn_radiation_source 'fine-focus sealed tube'
_diffrn_radiation_type MoK\a
_diffrn_radiation_wavelength 0.71069
_diffrn_reflns_av_R_equivalents 0.0445
_diffrn_reflns_av_sigmaI/netI 0.0366
_diffrn_reflns_limit_h_max 12
_diffrn_reflns_limit_h_min -10
_diffrn_reflns_limit_k_max 10
_diffrn_reflns_limit_k_min -10
_diffrn_reflns_limit_l_max 19
_diffrn_reflns_limit_l_min -19
_diffrn_reflns_number 7467
_diffrn_reflns_theta_full 26.37
_diffrn_reflns_theta_max 26.37
_diffrn_reflns_theta_min 2.48
_diffrn_standards_interval_count 'every image'
_diffrn_standards_interval_time 18
_diffrn_standards_number 50-200
_exptl_absorpt_coefficient_mu 0.719
_exptl_absorpt_correction_T_max 0.9568
_exptl_absorpt_correction_T_min 0.8961
_exptl_absorpt_correction_type numerical
_exptl_absorpt_process_details '(Coppens et al., 1965)'
_exptl_crystal_colour yellow
_exptl_crystal_density_diffrn 1.706
_exptl_crystal_description block
_exptl_crystal_F_000 652
_exptl_crystal_size_max 0.16
_exptl_crystal_size_mid 0.14
_exptl_crystal_size_min 0.06
_refine_diff_density_max 1.224
_refine_diff_density_min -0.815
_refine_diff_density_rms 0.156
_refine_ls_extinction_method none
_refine_ls_goodness_of_fit_ref 1.118
_refine_ls_hydrogen_treatment mixed
_refine_ls_matrix_type full
_refine_ls_number_parameters 176
_refine_ls_number_reflns 2476
_refine_ls_number_restraints 2
_refine_ls_restrained_S_all 1.117
_refine_ls_R_factor_all 0.0657
_refine_ls_R_factor_gt 0.0496
_refine_ls_shift/su_max 0.001
_refine_ls_shift/su_mean 0.000
_refine_ls_structure_factor_coef Fsqd
_refine_ls_weighting_details 'calc w=1/[\s^2^(Fo^2^)+(0.0682P)^2^+1.9568P] where P=(Fo^2^+2Fc^2^)/3'
_refine_ls_weighting_scheme calc
_refine_ls_wR_factor_gt 0.1202
_refine_ls_wR_factor_ref 0.1278
_reflns_number_gt 2009
_reflns_number_total 2476
_reflns_threshold_expression >2sigma(I)
_cod_data_source_file ja409499u_si_002_4.cif
_cod_data_source_block '[TcO2(L2)2](PF6)xH2O'
_cod_database_code 4121178

loop_
_symmetry_equiv_pos_as_xyz
'x, y, z'
'-x, y, -z+1/2'
'-x, -y, -z'
'x, -y, z-1/2'

loop_
_atom_site_label
_atom_site_type_symbol
_atom_site_fract_x
_atom_site_fract_y
_atom_site_fract_z
_atom_site_U_iso_or_equiv
_atom_site_adp_type
_atom_site_occupancy
_atom_site_symmetry_multiplicity
_atom_site_calc_flag
_atom_site_refinement_flags
Tc1 Tc 0.0000 0.0000 0.0000 0.01955(17) Uani 1 2 d S
C1 C 0.2107(4) -0.0820(5) -0.0079(3) 0.0241(9) Uani 1 1 d .
C3 C 0.2829(6) -0.0174(6) -0.1561(3) 0.0388(11) Uani 1 1 d .
H3C H 0.3547 0.0635 -0.1662 0.047 Uiso 1 1 calc R
H3B H 0.1930 0.0355 -0.1595 0.047 Uiso 1 1 calc R
H3A H 0.2879 -0.1031 -0.1995 0.047 Uiso 1 1 calc R
C4 C 0.4192(5) -0.1750(6) -0.0471(3) 0.0324(10) Uani 1 1 d .
H4A H 0.4971 -0.1954 -0.0812 0.039 Uiso 1 1 calc R
C5 C 0.4005(5) -0.2237(6) 0.0342(3) 0.0328(10) Uani 1 1 d .
H5A H 0.4621 -0.2855 0.0686 0.039 Uiso 1 1 calc R
C6 C 0.2023(5) -0.2007(6) 0.1367(3) 0.0315(10) Uani 1 1 d .
H6B H 0.1803 -0.0979 0.1665 0.038 Uiso 1 1 calc R
H6A H 0.2625 -0.2665 0.1745 0.038 Uiso 1 1 calc R
C7 C 0.0454(6) -0.4452(6) 0.1462(3) 0.0393(12) Uani 1 1 d .
H7A H 0.0985 -0.5107 0.1840 0.047 Uiso 1 1 calc R
C8 C -0.0738(6) -0.4838(6) 0.1098(4) 0.0416(12) Uani 1 1 d .
H8A H -0.1225 -0.5829 0.1169 0.050 Uiso 1 1 calc R
C9 C -0.2380(5) -0.3493(6) 0.0081(4) 0.0401(12) Uani 1 1 d .
H9C H -0.2146 -0.3278 -0.0515 0.048 Uiso 1 1 calc R
H9B H -0.2983 -0.2629 0.0288 0.048 Uiso 1 1 calc R
H9A H -0.2850 -0.4544 0.0120 0.048 Uiso 1 1 calc R
C2 C -0.0213(5) -0.2323(5) 0.0640(3) 0.0260(9) Uani 1 1 d .
N1 N 0.3024(4) -0.0890(4) -0.0713(2) 0.0265(8) Uani 1 1 d .
N2 N 0.2726(4) -0.1650(4) 0.0574(2) 0.0264(8) Uani 1 1 d .
N3 N 0.0766(4) -0.2901(4) 0.1178(2) 0.0278(8) Uani 1 1 d .
N4 N -0.1139(4) -0.3534(5) 0.0597(2) 0.0308(8) Uani 1 1 d .
O1 O 0.0390(3) 0.0913(4) 0.09934(18) 0.0270(7) Uani 1 1 d .
O11 O 0.0000 -0.2511(7) -0.2500 0.092(3) Uani 1 2 d SD
H11 H -0.031(9) -0.192(4) -0.212(3) 0.110 Uiso 1 1 d D
P1 P 0.5000 -0.47488(17) -0.2500 0.0208(3) Uani 1 2 d S
F1 F 0.5000 -0.2834(6) -0.2500 0.0643(15) Uani 1 2 d S
F2 F 0.5000 -0.6699(7) -0.2500 0.095(2) Uani 1 2 d S
F3 F 0.5881(6) -0.4754(5) -0.1649(3) 0.0901(17) Uani 1 1 d .
F4 F 0.3665(6) -0.4780(8) -0.1971(5) 0.124(2) Uani 1 1 d .

loop_
_atom_site_aniso_label
_atom_site_aniso_U_11
_atom_site_aniso_U_22
_atom_site_aniso_U_33
_atom_site_aniso_U_23
_atom_site_aniso_U_13
_atom_site_aniso_U_12
Tc1 0.0250(3) 0.0175(2) 0.0161(2) 0.00021(18) 0.00026(16) 0.0024(2)
C1 0.028(2) 0.022(2) 0.022(2) 0.0003(16) 0.0017(17) 0.0013(17)
C3 0.041(3) 0.046(3) 0.029(2) 0.011(2) 0.010(2) 0.008(2)
C4 0.024(2) 0.031(2) 0.042(3) 0.0006(19) 0.003(2) 0.0049(18)
C5 0.025(2) 0.032(2) 0.041(3) 0.002(2) -0.003(2) 0.0048(19)
C6 0.033(3) 0.038(3) 0.023(2) 0.0039(18) -0.0023(18) 0.007(2)
C7 0.043(3) 0.033(2) 0.043(3) 0.021(2) 0.015(2) 0.009(2)
C8 0.043(3) 0.027(2) 0.056(3) 0.015(2) 0.015(2) 0.003(2)
C9 0.032(3) 0.034(3) 0.055(3) -0.003(2) 0.004(2) -0.002(2)
C2 0.033(2) 0.0201(19) 0.025(2) 0.0038(16) 0.0041(18) 0.0016(17)
N1 0.028(2) 0.0265(19) 0.0249(18) -0.0002(14) 0.0028(15) 0.0023(15)
N2 0.0245(19) 0.0289(18) 0.0259(18) 0.0027(15) -0.0018(15) 0.0038(15)
N3 0.032(2) 0.0263(18) 0.0253(18) 0.0080(14) 0.0026(15) 0.0071(15)
N4 0.031(2) 0.0261(19) 0.036(2) 0.0044(16) 0.0079(17) 0.0000(16)
O1 0.0351(17) 0.0277(16) 0.0181(14) -0.0015(12) -0.0018(12) 0.0051(13)
O11 0.224(10) 0.027(3) 0.026(3) 0.000 0.029(4) 0.000
P1 0.0211(7) 0.0190(7) 0.0220(7) 0.000 -0.0032(5) 0.000
F1 0.097(4) 0.037(2) 0.059(3) 0.000 0.000(3) 0.000
F2 0.145(6) 0.037(3) 0.103(5) 0.000 -0.058(5) 0.000
F3 0.130(4) 0.061(3) 0.078(3) -0.004(2) -0.066(3) 0.008(2)
F4 0.081(4) 0.156(6) 0.136(5) 0.021(4) 0.066(4) -0.020(3)

loop_
_atom_type_symbol
_atom_type_description
_atom_type_scat_dispersion_real
_atom_type_scat_dispersion_imag
_atom_type_scat_source
C C 0.0033 0.0016 'International Tables Vol C Tables 4.2.6.8 and 6.1.1.4'
H H 0.0000 0.0000 'International Tables Vol C Tables 4.2.6.8 and 6.1.1.4'
N N 0.0061 0.0033 'International Tables Vol C Tables 4.2.6.8 and 6.1.1.4'
O O 0.0106 0.0060 'International Tables Vol C Tables 4.2.6.8 and 6.1.1.4'
Tc Tc -1.4390 0.7593 'International Tables Vol C Tables 4.2.6.8 and 6.1.1.4'
P P 0.1023 0.0942 'International Tables Vol C Tables 4.2.6.8 and 6.1.1.4'
F F 0.0171 0.0103 'International Tables Vol C Tables 4.2.6.8 and 6.1.1.4'

loop_
_geom_angle_atom_site_label_1
_geom_angle_atom_site_label_2
_geom_angle_atom_site_label_3
_geom_angle
_geom_angle_site_symmetry_1
_geom_angle_site_symmetry_3
O1 Tc1 O1 180.00(9) 3 .
O1 Tc1 C2 90.76(15) 3 .
O1 Tc1 C2 89.24(15) . .
O1 Tc1 C2 89.24(15) 3 3
O1 Tc1 C2 90.76(15) . 3
C2 Tc1 C2 180.0 . 3
O1 Tc1 C1 90.73(15) 3 .
O1 Tc1 C1 89.27(15) . .
C2 Tc1 C1 81.33(16) . .
C2 Tc1 C1 98.67(16) 3 .
O1 Tc1 C1 89.27(15) 3 3
O1 Tc1 C1 90.73(15) . 3
C2 Tc1 C1 98.67(16) . 3
C2 Tc1 C1 81.33(16) 3 3
C1 Tc1 C1 180.0 . 3
N1 C1 N2 103.8(4) . .
N1 C1 Tc1 134.0(3) . .
N2 C1 Tc1 121.6(3) . .
N1 C3 H3C 109.5 . .
N1 C3 H3B 109.5 . .
H3C C3 H3B 109.5 . .
N1 C3 H3A 109.5 . .
H3C C3 H3A 109.5 . .
H3B C3 H3A 109.5 . .
C5 C4 N1 106.7(4) . .
C5 C4 H4A 126.6 . .
N1 C4 H4A 126.6 . .
C4 C5 N2 106.0(4) . .
C4 C5 H5A 127.0 . .
N2 C5 H5A 127.0 . .
N2 C6 N3 109.5(4) . .
N2 C6 H6B 109.8 . .
N3 C6 H6B 109.8 . .
N2 C6 H6A 109.8 . .
N3 C6 H6A 109.8 . .
H6B C6 H6A 108.2 . .
C8 C7 N3 106.1(4) . .
C8 C7 H7A 127.0 . .
N3 C7 H7A 127.0 . .
C7 C8 N4 107.4(4) . .
C7 C8 H8A 126.3 . .
N4 C8 H8A 126.3 . .
N4 C9 H9C 109.5 . .
N4 C9 H9B 109.5 . .
H9C C9 H9B 109.5 . .
N4 C9 H9A 109.5 . .
H9C C9 H9A 109.5 . .
H9B C9 H9A 109.5 . .
N4 C2 N3 103.9(4) . .
N4 C2 Tc1 134.1(3) . .
N3 C2 Tc1 121.8(3) . .
C1 N1 C4 111.8(4) . .
C1 N1 C3 124.9(4) . .
C4 N1 C3 123.3(4) . .
C1 N2 C5 111.6(4) . .
C1 N2 C6 122.1(4) . .
C5 N2 C6 126.0(4) . .
C2 N3 C7 111.5(4) . .
C2 N3 C6 122.4(4) . .
C7 N3 C6 125.9(4) . .
C2 N4 C8 111.0(4) . .
C2 N4 C9 124.6(4) . .
C8 N4 C9 124.4(4) . .
F4 P1 F4 178.1(5) . 2_654
F4 P1 F1 90.9(2) . .
F4 P1 F1 90.9(2) 2_654 .
F4 P1 F3 89.9(4) . 2_654
F4 P1 F3 90.1(4) 2_654 2_654
F1 P1 F3 90.17(16) . 2_654
F4 P1 F3 90.1(4) . .
F4 P1 F3 89.9(4) 2_654 .
F1 P1 F3 90.17(16) . .
F3 P1 F3 179.7(3) 2_654 .
F4 P1 F2 89.1(2) . .
F4 P1 F2 89.1(2) 2_654 .
F1 P1 F2 180.000(1) . .
F3 P1 F2 89.83(16) 2_654 .
F3 P1 F2 89.83(16) . .

loop_
_geom_bond_atom_site_label_1
_geom_bond_atom_site_label_2
_geom_bond_distance
_geom_bond_site_symmetry_2
Tc1 O1 1.765(3) 3
Tc1 O1 1.765(3) .
Tc1 C2 2.166(4) .
Tc1 C2 2.166(4) 3
Tc1 C1 2.170(4) .
Tc1 C1 2.170(4) 3
C1 N1 1.346(6) .
C1 N2 1.365(5) .
C3 N1 1.464(6) .
C3 H3C 0.9800 .
C3 H3B 0.9800 .
C3 H3A 0.9800 .
C4 C5 1.350(7) .
C4 N1 1.390(6) .
C4 H4A 0.9500 .
C5 N2 1.390(6) .
C5 H5A 0.9500 .
C6 N2 1.455(6) .
C6 N3 1.458(6) .
C6 H6B 0.9900 .
C6 H6A 0.9900 .
C7 C8 1.328(8) .
C7 N3 1.384(6) .
C7 H7A 0.9500 .
C8 N4 1.382(6) .
C8 H8A 0.9500 .
C9 N4 1.449(6) .
C9 H9C 0.9800 .
C9 H9B 0.9800 .
C9 H9A 0.9800 .
C2 N4 1.346(6) .
C2 N3 1.353(6) .
O11 H11 0.836(19) .
P1 F4 1.553(5) .
P1 F4 1.553(5) 2_654
P1 F1 1.573(5) .
P1 F3 1.578(4) 2_654
P1 F3 1.578(4) .
P1 F2 1.602(5) .

loop_
_geom_hbond_atom_site_label_D
_geom_hbond_atom_site_label_H
_geom_hbond_atom_site_label_A
_geom_hbond_distance_DH
_geom_hbond_distance_HA
_geom_hbond_distance_DA
_geom_hbond_angle_DHA
_geom_hbond_site_symmetry_A
O11 H11 O1 0.836(19) 1.95(4) 2.732(4) 157(9) 3

loop_
_geom_torsion_atom_site_label_1
_geom_torsion_atom_site_label_2
_geom_torsion_atom_site_label_3
_geom_torsion_atom_site_label_4
_geom_torsion
_geom_torsion_site_symmetry_1
O1 Tc1 C1 N1 41.5(4) 3
O1 Tc1 C1 N1 -138.5(4) .
C2 Tc1 C1 N1 132.1(4) .
C2 Tc1 C1 N1 -47.9(4) 3
C1 Tc1 C1 N1 -135(5) 3
O1 Tc1 C1 N2 -128.6(3) 3
O1 Tc1 C1 N2 51.4(3) .
C2 Tc1 C1 N2 -38.0(3) .
C2 Tc1 C1 N2 142.0(3) 3
C1 Tc1 C1 N2 55(5) 3
N1 C4 C5 N2 -0.3(5) .
N3 C7 C8 N4 0.2(6) .
O1 Tc1 C2 N4 -45.3(4) 3
O1 Tc1 C2 N4 134.7(4) .
C2 Tc1 C2 N4 -23(6) 3
C1 Tc1 C2 N4 -135.9(5) .
C1 Tc1 C2 N4 44.1(5) 3
O1 Tc1 C2 N3 129.2(3) 3
O1 Tc1 C2 N3 -50.8(3) .
C2 Tc1 C2 N3 151(6) 3
C1 Tc1 C2 N3 38.6(3) .
C1 Tc1 C2 N3 -141.4(3) 3
N2 C1 N1 C4 0.3(5) .
Tc1 C1 N1 C4 -171.0(3) .
N2 C1 N1 C3 179.7(4) .
Tc1 C1 N1 C3 8.3(7) .
C5 C4 N1 C1 0.0(5) .
C5 C4 N1 C3 -179.4(4) .
N1 C1 N2 C5 -0.5(5) .
Tc1 C1 N2 C5 172.1(3) .
N1 C1 N2 C6 -173.9(4) .
Tc1 C1 N2 C6 -1.2(5) .
C4 C5 N2 C1 0.5(5) .
C4 C5 N2 C6 173.6(4) .
N3 C6 N2 C1 56.4(5) .
N3 C6 N2 C5 -115.9(5) .
N4 C2 N3 C7 0.3(5) .
Tc1 C2 N3 C7 -175.6(3) .
N4 C2 N3 C6 176.1(4) .
Tc1 C2 N3 C6 0.1(6) .
C8 C7 N3 C2 -0.3(6) .
C8 C7 N3 C6 -175.9(4) .
N2 C6 N3 C2 -56.0(5) .
N2 C6 N3 C7 119.1(5) .
N3 C2 N4 C8 -0.2(5) .
Tc1 C2 N4 C8 175.0(4) .
N3 C2 N4 C9 -179.0(4) .
Tc1 C2 N4 C9 -3.8(7) .
C7 C8 N4 C2 0.0(6) .
C7 C8 N4 C9 178.8(5) .
